data_4102018
loop_
_publ_author_name
'Sergey N. Semenov'
'Olivier Blacque'
'Thomas Fox'
'Koushik Venkatesan'
'Heinz Berke'

_publ_section_title
;
 Electronic Communication in Dinuclear C4-Bridged Tungsten Complexes
;
_journal_name_full 'Journal of the American Chemical Society'
_journal_page_first 3115
_journal_page_last 3127
_journal_paper_doi 10.1021/ja909764x
_journal_volume 132
_journal_year 2010
_chemical_formula_moiety '2(C84 H72 I2 O2 P6 W2), C H2 Cl2'
_chemical_formula_sum 'C169 H146 Cl2 I4 O4 P12 W4'
_chemical_formula_weight 3926.37
_chemical_name_systematic
'[(\m-but-2-yn-1,4-diylidyne(dicarbonyl(tri{1,2-bis(diphenylphosphinoethane)})diiodo-ditungsten)]'
_space_group_IT_number 14
_symmetry_cell_setting monoclinic
_symmetry_space_group_name_Hall '-P 2yn'
_symmetry_space_group_name_H-M 'P 1 21/n 1'
_atom_sites_solution_hydrogens geom
_atom_sites_solution_primary direct
_atom_sites_solution_secondary difmap
_audit_creation_method SHELXL-97
_cell_angle_alpha 90.00
_cell_angle_beta 115.899(4)
_cell_angle_gamma 90.00
_cell_formula_units_Z 2
_cell_length_a 18.7529(6)
_cell_length_b 23.9809(7)
_cell_length_c 19.4363(7)
_cell_measurement_reflns_used 21607
_cell_measurement_temperature 183(2)
_cell_measurement_theta_max 32.6528
_cell_measurement_theta_min 2.2635
_cell_volume 7862.9(5)
_computing_cell_refinement ' CrysAlisPro Software, Oxford Diffraction Ltd., Version 1.171.32'
_computing_data_collection ' CrysAlisPro Software, Oxford Diffraction Ltd., Version 1.171.32'
_computing_data_reduction ' CrysAlisPro Software, Oxford Diffraction Ltd., Version 1.171.32'
_computing_molecular_graphics
; ORTEP-3 for Windows, Version 1.08.
  Farrugia, L. J. (1997). J. Appl. Cryst. 30, 565.
;
_computing_publication_material
; WinGX - An integrated system of Windows programs for the solution,
 refinment and analysis of single crystal X-ray diffraction data,
 Version 1.70.01.
 Farrugia, L. J. (1999). J. Appl. Cryst. 32, 837-838.
 SHELXL97. Program for crystal structure refinement.
 Sheldrick, G.M. (2008). Acta Cryst. A64, 112-122.
 PLATON for Windows, Version 1.12.
 Spek, A. L. (2003). J. Appl. Cryst. 36, 7-13. 
;
_computing_structure_refinement
; SHELXL97. Program for crystal structure refinement.
  Sheldrick, G.M. (2008). Acta Cryst. A64, 112-122.
;
_computing_structure_solution
; SHELXS97. Program for Crystal Structure solution.
  Sheldrick, G.M. (2008). Acta Cryst. A64, 112-122.  
;
_diffrn_ambient_temperature 183(2)
_diffrn_detector_area_resol_mean 10.4498
_diffrn_measured_fraction_theta_full 0.999
_diffrn_measured_fraction_theta_max 0.999
_diffrn_measurement_device_type
; Oxford Diffraction (2007). Oxford Diffraction Ltd., 
Xcalibur CCD system
;
_diffrn_measurement_method 'omega and phi scans'
_diffrn_radiation_monochromator graphite
_diffrn_radiation_source 'Enhance (Mo) X-ray Source'
_diffrn_radiation_type MoK\a
_diffrn_radiation_wavelength 0.71073
_diffrn_reflns_av_R_equivalents 0.0588
_diffrn_reflns_av_sigmaI/netI 0.0653
_diffrn_reflns_limit_h_max 23
_diffrn_reflns_limit_h_min -23
_diffrn_reflns_limit_k_max 30
_diffrn_reflns_limit_k_min -30
_diffrn_reflns_limit_l_max 24
_diffrn_reflns_limit_l_min -24
_diffrn_reflns_number 89489
_diffrn_reflns_theta_full 27.00
_diffrn_reflns_theta_max 27.00
_diffrn_reflns_theta_min 2.27
_diffrn_standards_decay_% 0
_diffrn_standards_interval_count 50
_diffrn_standards_interval_time 210
_diffrn_standards_number 1
_exptl_absorpt_coefficient_mu 3.911
_exptl_absorpt_correction_T_max 0.861
_exptl_absorpt_correction_T_min 0.516
_exptl_absorpt_correction_type analytical
_exptl_absorpt_process_details
;
R.C. Clark and J.S. Reid, Acta Cryst. 1995, A51, 887-897
implemented in the CrysAlis Software system, Oxford Diffraction Ltd.,
Version 1.171.32.
;
_exptl_crystal_colour red
_exptl_crystal_density_diffrn 1.658
_exptl_crystal_density_method 'not measured'
_exptl_crystal_description plate
_exptl_crystal_F_000 3828
_exptl_crystal_size_max 0.26
_exptl_crystal_size_mid 0.17
_exptl_crystal_size_min 0.05
_refine_diff_density_max 3.250
_refine_diff_density_min -1.496
_refine_diff_density_rms 0.200
_refine_ls_extinction_method none
_refine_ls_goodness_of_fit_ref 1.117
_refine_ls_hydrogen_treatment constr
_refine_ls_matrix_type full
_refine_ls_number_parameters 892
_refine_ls_number_reflns 17145
_refine_ls_number_restraints 2
_refine_ls_restrained_S_all 1.117
_refine_ls_R_factor_all 0.1012
_refine_ls_R_factor_gt 0.0462
_refine_ls_shift/su_max 0.001
_refine_ls_shift/su_mean 0.000
_refine_ls_structure_factor_coef Fsqd
_refine_ls_weighting_details 'w=1/[\s^2^(Fo^2^)+(0.0471P)^2^+49.0366P] where P=(Fo^2^+2Fc^2^)/3'
_refine_ls_weighting_scheme calc
_refine_ls_wR_factor_gt 0.1017
_refine_ls_wR_factor_ref 0.1371
_reflns_number_gt 10445
_reflns_number_total 17145
_reflns_threshold_expression >2sigma(I)
_cod_data_source_file ja909764x_si_010.cif
_cod_data_source_block 11
_cod_original_sg_symbol_H-M 'P 21/n'
_cod_database_code 4102018

loop_
_symmetry_equiv_pos_as_xyz
'x, y, z'
'-x+1/2, y+1/2, -z+1/2'
'-x, -y, -z'
'x-1/2, -y-1/2, z-1/2'

loop_
_atom_site_label
_atom_site_type_symbol
_atom_site_fract_x
_atom_site_fract_y
_atom_site_fract_z
_atom_site_U_iso_or_equiv
_atom_site_adp_type
_atom_site_occupancy
_atom_site_symmetry_multiplicity
_atom_site_calc_flag
_atom_site_refinement_flags
_atom_site_disorder_assembly
_atom_site_disorder_group
C1 C 0.6645(5) 0.2659(4) 0.2897(4) 0.0326(19) Uani 1 1 d . . .
H1A H 0.7042 0.2879 0.3302 0.039 Uiso 1 1 calc R . .
H1B H 0.6236 0.2563 0.3055 0.039 Uiso 1 1 calc R . .
C2 C 0.7026(5) 0.2126(4) 0.2792(5) 0.0330(19) Uani 1 1 d . . .
H2A H 0.7121 0.1876 0.3216 0.040 Uiso 1 1 calc R . .
H2B H 0.7535 0.2216 0.2801 0.040 Uiso 1 1 calc R . .
C3 C 0.5634(5) 0.3579(3) 0.2305(5) 0.0301(18) Uani 1 1 d . . .
C4 C 0.4883(5) 0.3748(4) 0.1799(6) 0.043(2) Uani 1 1 d . . .
H4 H 0.4656 0.3601 0.1306 0.051 Uiso 1 1 calc R . .
C5 C 0.4462(6) 0.4130(4) 0.2007(6) 0.048(2) Uani 1 1 d . . .
H5 H 0.3957 0.4241 0.1659 0.058 Uiso 1 1 calc R . .
C6 C 0.4805(6) 0.4349(4) 0.2751(7) 0.052(3) Uani 1 1 d . . .
H6 H 0.4529 0.4608 0.2898 0.062 Uiso 1 1 calc R . .
C7 C 0.5547(6) 0.4180(4) 0.3260(6) 0.048(2) Uani 1 1 d . . .
H7 H 0.5771 0.4320 0.3756 0.058 Uiso 1 1 calc R . .
C8 C 0.5961(5) 0.3803(4) 0.3039(5) 0.041(2) Uani 1 1 d . . .
H8 H 0.6468 0.3695 0.3386 0.049 Uiso 1 1 calc R . .
C9 C 0.7052(5) 0.3505(4) 0.2083(4) 0.0319(19) Uani 1 1 d . . .
C10 C 0.7684(5) 0.3230(4) 0.2034(5) 0.038(2) Uani 1 1 d . . .
H10 H 0.7660 0.2845 0.1970 0.045 Uiso 1 1 calc R . .
C11 C 0.8343(6) 0.3514(5) 0.2076(5) 0.052(3) Uani 1 1 d . . .
H11 H 0.8757 0.3321 0.2043 0.063 Uiso 1 1 calc R . .
C12 C 0.8387(6) 0.4088(5) 0.2167(6) 0.055(3) Uani 1 1 d . . .
H12 H 0.8829 0.4282 0.2199 0.066 Uiso 1 1 calc R . .
C13 C 0.7767(6) 0.4363(4) 0.2208(5) 0.052(3) Uani 1 1 d . . .
H13 H 0.7790 0.4749 0.2262 0.062 Uiso 1 1 calc R . .
C14 C 0.7101(5) 0.4077(4) 0.2170(5) 0.039(2) Uani 1 1 d . . .
H14 H 0.6689 0.4273 0.2203 0.046 Uiso 1 1 calc R . .
C15 C 0.7157(5) 0.1333(4) 0.1774(5) 0.037(2) Uani 1 1 d . . .
C16 C 0.7145(5) 0.1224(4) 0.1065(6) 0.041(2) Uani 1 1 d . . .
H16 H 0.6760 0.1389 0.0627 0.049 Uiso 1 1 calc R . .
C17 C 0.7703(6) 0.0873(4) 0.1008(7) 0.054(3) Uani 1 1 d . . .
H17 H 0.7688 0.0803 0.0531 0.065 Uiso 1 1 calc R . .
C18 C 0.8280(6) 0.0625(4) 0.1648(7) 0.055(3) Uani 1 1 d . . .
H18 H 0.8657 0.0394 0.1606 0.066 Uiso 1 1 calc R . .
C19 C 0.8291(6) 0.0724(4) 0.2349(7) 0.061(3) Uani 1 1 d . . .
H19 H 0.8678 0.0555 0.2782 0.073 Uiso 1 1 calc R . .
C20 C 0.7743(5) 0.1068(4) 0.2423(6) 0.046(2) Uani 1 1 d . . .
H20 H 0.7757 0.1127 0.2903 0.055 Uiso 1 1 calc R . .
C21 C 0.5910(5) 0.1232(4) 0.2193(5) 0.036(2) Uani 1 1 d . . .
C22 C 0.5826(5) 0.0691(4) 0.1914(6) 0.046(2) Uani 1 1 d . . .
H22 H 0.6028 0.0596 0.1570 0.055 Uiso 1 1 calc R . .
C23 C 0.5441(6) 0.0293(4) 0.2145(7) 0.057(3) Uani 1 1 d . . .
H23 H 0.5376 -0.0065 0.1944 0.069 Uiso 1 1 calc R . .
C24 C 0.5153(6) 0.0419(5) 0.2667(7) 0.071(4) Uani 1 1 d . . .
H24 H 0.4917 0.0144 0.2836 0.086 Uiso 1 1 calc R . .
C25 C 0.5218(6) 0.0952(5) 0.2934(7) 0.065(3) Uani 1 1 d . . .
H25 H 0.5008 0.1044 0.3273 0.078 Uiso 1 1 calc R . .
C26 C 0.5595(5) 0.1353(5) 0.2704(6) 0.049(3) Uani 1 1 d . . .
H26 H 0.5639 0.1714 0.2896 0.059 Uiso 1 1 calc R . .
C27 C 0.4094(5) 0.2197(4) -0.1010(5) 0.034(2) Uani 1 1 d . . .
H27A H 0.4030 0.1991 -0.1463 0.040 Uiso 1 1 calc R . .
H27B H 0.3574 0.2238 -0.1022 0.040 Uiso 1 1 calc R . .
C28 C 0.4420(5) 0.2770(3) -0.1037(4) 0.0283(18) Uani 1 1 d . . .
H28A H 0.4016 0.2991 -0.1435 0.034 Uiso 1 1 calc R . .
H28B H 0.4869 0.2736 -0.1157 0.034 Uiso 1 1 calc R . .
C29 C 0.5245(5) 0.1308(4) -0.0528(5) 0.0331(19) Uani 1 1 d . . .
C30 C 0.5518(6) 0.1475(4) -0.1045(6) 0.045(2) Uani 1 1 d . . .
H30 H 0.5421 0.1835 -0.1245 0.053 Uiso 1 1 calc R . .
C31 C 0.5943(7) 0.1095(4) -0.1267(6) 0.056(3) Uani 1 1 d . . .
H31 H 0.6124 0.1205 -0.1622 0.067 Uiso 1 1 calc R . .
C32 C 0.6102(6) 0.0565(5) -0.0975(6) 0.054(3) Uani 1 1 d . . .
H32 H 0.6401 0.0323 -0.1117 0.065 Uiso 1 1 calc R . .
C33 C 0.5815(6) 0.0400(5) -0.0476(6) 0.052(3) Uani 1 1 d . . .
H33 H 0.5908 0.0038 -0.0285 0.063 Uiso 1 1 calc R . .
C34 C 0.5388(5) 0.0762(4) -0.0249(5) 0.040(2) Uani 1 1 d . . .
H34 H 0.5194 0.0642 0.0091 0.048 Uiso 1 1 calc R . .
C35 C 0.3979(5) 0.1319(3) -0.0117(5) 0.0308(18) Uani 1 1 d . . .
C36 C 0.3431(5) 0.1062(4) -0.0781(5) 0.037(2) Uani 1 1 d . . .
H36 H 0.3462 0.1127 -0.1239 0.045 Uiso 1 1 calc R . .
C37 C 0.2843(6) 0.0715(4) -0.0781(6) 0.047(2) Uani 1 1 d . . .
H37 H 0.2491 0.0544 -0.1231 0.056 Uiso 1 1 calc R . .
C38 C 0.2784(5) 0.0627(4) -0.0120(6) 0.043(2) Uani 1 1 d . . .
H38 H 0.2377 0.0405 -0.0119 0.052 Uiso 1 1 calc R . .
C39 C 0.3329(5) 0.0866(4) 0.0557(5) 0.040(2) Uani 1 1 d . . .
H39 H 0.3289 0.0805 0.1011 0.048 Uiso 1 1 calc R . .
C40 C 0.3932(5) 0.1197(3) 0.0553(5) 0.0323(19) Uani 1 1 d . . .
H40 H 0.4312 0.1339 0.1012 0.039 Uiso 1 1 calc R . .
C41 C 0.5177(5) 0.3764(3) -0.0251(5) 0.0288(18) Uani 1 1 d . . .
C42 C 0.5145(6) 0.3925(4) -0.0946(6) 0.051(3) Uani 1 1 d . . .
H42 H 0.4891 0.3695 -0.1369 0.062 Uiso 1 1 calc R . .
C43 C 0.5481(6) 0.4419(4) -0.1033(6) 0.053(3) Uani 1 1 d . . .
H43 H 0.5443 0.4520 -0.1510 0.064 Uiso 1 1 calc R . .
C44 C 0.5869(6) 0.4757(4) -0.0415(6) 0.054(3) Uani 1 1 d . . .
H44 H 0.6109 0.5084 -0.0464 0.065 Uiso 1 1 calc R . .
C45 C 0.5902(7) 0.4610(4) 0.0274(6) 0.062(3) Uani 1 1 d . . .
H45 H 0.6157 0.4844 0.0692 0.075 Uiso 1 1 calc R . .
C46 C 0.5563(6) 0.4121(4) 0.0367(5) 0.044(2) Uani 1 1 d . . .
H46 H 0.5594 0.4029 0.0844 0.053 Uiso 1 1 calc R . .
C47 C 0.3764(5) 0.3366(4) -0.0207(5) 0.0307(18) Uani 1 1 d . . .
C48 C 0.3476(5) 0.3889(4) -0.0491(6) 0.043(2) Uani 1 1 d . . .
H48 H 0.3777 0.4128 -0.0635 0.052 Uiso 1 1 calc R . .
C49 C 0.2727(6) 0.4062(4) -0.0563(6) 0.054(3) Uani 1 1 d . . .
H49 H 0.2534 0.4413 -0.0758 0.064 Uiso 1 1 calc R . .
C50 C 0.2285(5) 0.3713(5) -0.0345(6) 0.050(3) Uani 1 1 d . . .
H50 H 0.1794 0.3827 -0.0388 0.060 Uiso 1 1 calc R . .
C51 C 0.2568(5) 0.3196(5) -0.0063(5) 0.050(3) Uani 1 1 d . . .
H51 H 0.2264 0.2960 0.0082 0.060 Uiso 1 1 calc R . .
C52 C 0.3302(5) 0.3014(4) 0.0010(5) 0.040(2) Uani 1 1 d . . .
H52 H 0.3485 0.2661 0.0203 0.047 Uiso 1 1 calc R . .
C53 C 0.4773(4) 0.2366(3) 0.1341(4) 0.0251(17) Uani 1 1 d . . .
C54 C 0.4242(5) 0.2254(3) 0.1608(4) 0.0257(17) Uani 1 1 d . . .
C55 C 0.3704(5) 0.2091(3) 0.1785(5) 0.0310(19) Uani 1 1 d . . .
C56 C 0.3145(5) 0.1864(4) 0.1968(5) 0.034(2) Uani 1 1 d . . .
C57 C 0.1740(6) 0.1332(4) 0.1067(6) 0.046(2) Uani 1 1 d . . .
C58 C 0.3023(6) 0.0762(4) 0.2312(5) 0.042(2) Uani 1 1 d . . .
C59 C 0.1724(6) 0.2285(5) 0.3298(5) 0.048(2) Uani 1 1 d . . .
H59A H 0.1484 0.2622 0.3377 0.058 Uiso 1 1 calc R . .
H59B H 0.1493 0.1969 0.3442 0.058 Uiso 1 1 calc R . .
C60 C 0.2611(6) 0.2299(5) 0.3799(6) 0.052(3) Uani 1 1 d . . .
H60A H 0.2707 0.2283 0.4331 0.063 Uiso 1 1 calc R . .
H60B H 0.2820 0.2650 0.3718 0.063 Uiso 1 1 calc R . .
C61 C 0.1597(6) 0.2950(4) 0.2021(6) 0.049(3) Uani 1 1 d . . .
C62 C 0.2243(6) 0.3111(5) 0.1881(6) 0.055(3) Uani 1 1 d . . .
H62 H 0.2613 0.2848 0.1893 0.066 Uiso 1 1 calc R . .
C63 C 0.2323(7) 0.3660(5) 0.1726(9) 0.083(4) Uani 1 1 d . . .
H63 H 0.2765 0.3770 0.1661 0.100 Uiso 1 1 calc R . .
C64 C 0.1763(9) 0.4047(5) 0.1667(8) 0.079(4) Uani 1 1 d . . .
H64 H 0.1827 0.4417 0.1559 0.094 Uiso 1 1 calc R . .
C65 C 0.1108(10) 0.3896(7) 0.1767(9) 0.098(5) Uani 1 1 d . . .
H65 H 0.0724 0.4160 0.1714 0.118 Uiso 1 1 calc R . .
C66 C 0.1020(7) 0.3345(5) 0.1948(7) 0.069(3) Uani 1 1 d . . .
H66 H 0.0579 0.3240 0.2019 0.083 Uiso 1 1 calc R . .
C67 C 0.0449(6) 0.2124(4) 0.1806(6) 0.047(2) Uani 1 1 d . . .
C68 C 0.0109(6) 0.2069(5) 0.1021(6) 0.058(3) Uani 1 1 d . . .
H68 H 0.0434 0.2063 0.0771 0.070 Uiso 1 1 calc R . .
C69 C -0.0701(6) 0.2021(6) 0.0594(7) 0.071(4) Uani 1 1 d . . .
H69 H -0.0918 0.1987 0.0065 0.085 Uiso 1 1 calc R . .
C70 C -0.1183(7) 0.2024(5) 0.0962(9) 0.077(4) Uani 1 1 d . . .
H70 H -0.1730 0.2005 0.0681 0.093 Uiso 1 1 calc R . .
C71 C -0.0859(7) 0.2054(6) 0.1728(9) 0.075(4) Uani 1 1 d . . .
H71 H -0.1191 0.2039 0.1970 0.090 Uiso 1 1 calc R . .
C72 C -0.0049(6) 0.2106(5) 0.2172(7) 0.058(3) Uani 1 1 d . . .
H72 H 0.0159 0.2128 0.2702 0.069 Uiso 1 1 calc R . .
C73 C 0.4138(5) 0.2013(4) 0.3952(5) 0.041(2) Uani 1 1 d . . .
C74 C 0.4240(6) 0.2468(4) 0.3560(6) 0.046(2) Uani 1 1 d . . .
H74 H 0.3809 0.2606 0.3133 0.056 Uiso 1 1 calc R . .
C75 C 0.4992(6) 0.2724(5) 0.3805(7) 0.057(3) Uani 1 1 d . . .
H75 H 0.5050 0.3040 0.3557 0.069 Uiso 1 1 calc R . .
C76 C 0.5622(6) 0.2505(5) 0.4400(7) 0.063(3) Uani 1 1 d . . .
H76 H 0.6119 0.2666 0.4547 0.076 Uiso 1 1 calc R . .
C77 C 0.5550(6) 0.2053(6) 0.4793(7) 0.064(3) Uani 1 1 d . . .
H77 H 0.5991 0.1910 0.5206 0.077 Uiso 1 1 calc R . .
C78 C 0.4805(6) 0.1808(5) 0.4567(6) 0.051(3) Uani 1 1 d . . .
H78 H 0.4754 0.1500 0.4834 0.061 Uiso 1 1 calc R . .
C79 C 0.3249(6) 0.1174(4) 0.4285(5) 0.046(2) Uani 1 1 d . . .
C80 C 0.3702(8) 0.0709(5) 0.4306(7) 0.074(4) Uani 1 1 d . . .
H80 H 0.3944 0.0688 0.3979 0.088 Uiso 1 1 calc R . .
C81 C 0.3798(9) 0.0270(6) 0.4821(8) 0.092(5) Uani 1 1 d . . .
H81 H 0.4106 -0.0039 0.4839 0.110 Uiso 1 1 calc R . .
C82 C 0.3434(10) 0.0302(7) 0.5291(8) 0.089(5) Uani 1 1 d . . .
H82 H 0.3506 0.0019 0.5642 0.107 Uiso 1 1 calc R . .
C83 C 0.2960(10) 0.0754(7) 0.5252(7) 0.091(5) Uani 1 1 d . . .
H83 H 0.2698 0.0761 0.5562 0.109 Uiso 1 1 calc R . .
C84 C 0.2864(7) 0.1199(6) 0.4758(6) 0.067(3) Uani 1 1 d . . .
H84 H 0.2552 0.1504 0.4745 0.080 Uiso 1 1 calc R . .
O1 O 0.1387(5) 0.1235(4) 0.0435(4) 0.071(2) Uani 1 1 d . . .
O2 O 0.3348(4) 0.0349(3) 0.2366(4) 0.061(2) Uani 1 1 d . . .
P1 P 0.61972(12) 0.30878(9) 0.20091(12) 0.0256(4) Uani 1 1 d . . .
P2 P 0.63984(12) 0.17640(9) 0.18772(12) 0.0278(5) Uani 1 1 d . . .
P3 P 0.47317(11) 0.17894(9) -0.01529(11) 0.0250(4) Uani 1 1 d . . .
P4 P 0.47337(11) 0.31221(9) -0.01082(11) 0.0247(4) Uani 1 1 d . . .
P5 P 0.15114(15) 0.22270(11) 0.22914(15) 0.0431(6) Uani 1 1 d . . .
P6 P 0.31455(14) 0.17210(11) 0.36051(14) 0.0403(6) Uani 1 1 d . . .
I1 I 0.65662(3) 0.26135(2) 0.02538(3) 0.03426(14) Uani 1 1 d . . .
I2 I 0.14123(4) 0.07491(3) 0.25266(5) 0.0609(2) Uani 1 1 d . . .
W1 W 0.548978(17) 0.244375(13) 0.092941(18) 0.02258(9) Uani 1 1 d . . .
W2 W 0.24297(2) 0.148061(15) 0.22025(2) 0.03424(10) Uani 1 1 d . . .
Cl1 Cl -0.0844(8) 0.0344(5) 0.0177(7) 0.155(5) Uani 0.50 1 d PD . .
Cl2 Cl -0.1838(8) 0.0912(7) -0.1167(7) 0.194(6) Uani 0.50 1 d PD . .
C85A C -0.0880(16) 0.0600(19) -0.0693(14) 0.25(3) Uani 0.50 1 d PD . .
H85A H -0.0819 0.0299 -0.0996 0.295 Uiso 0.50 1 calc PR . .
H85B H -0.0466 0.0874 -0.0596 0.295 Uiso 0.50 1 calc PR . .

loop_
_atom_site_aniso_label
_atom_site_aniso_U_11
_atom_site_aniso_U_22
_atom_site_aniso_U_33
_atom_site_aniso_U_23
_atom_site_aniso_U_13
_atom_site_aniso_U_12
C1 0.036(5) 0.040(5) 0.022(4) -0.002(4) 0.013(4) -0.004(4)
C2 0.026(4) 0.040(5) 0.033(5) 0.004(4) 0.013(4) -0.005(4)
C3 0.035(4) 0.026(4) 0.038(5) -0.003(4) 0.025(4) -0.004(3)
C4 0.037(5) 0.040(5) 0.054(6) 0.009(5) 0.022(5) 0.007(4)
C5 0.037(5) 0.041(6) 0.061(7) 0.007(5) 0.017(5) 0.010(4)
C6 0.067(7) 0.028(5) 0.081(8) 0.001(5) 0.051(6) 0.014(5)
C7 0.064(7) 0.039(6) 0.049(6) -0.015(5) 0.031(5) -0.003(5)
C8 0.040(5) 0.035(5) 0.047(6) -0.009(4) 0.018(4) 0.002(4)
C9 0.028(4) 0.041(5) 0.024(4) -0.005(4) 0.009(3) -0.015(4)
C10 0.044(5) 0.040(5) 0.029(5) 0.000(4) 0.016(4) -0.006(4)
C11 0.033(5) 0.082(8) 0.046(6) -0.010(5) 0.021(5) -0.014(5)
C12 0.048(6) 0.070(8) 0.050(6) -0.015(5) 0.024(5) -0.034(6)
C13 0.064(7) 0.046(6) 0.044(6) 0.002(5) 0.022(5) -0.025(5)
C14 0.041(5) 0.037(5) 0.039(5) -0.009(4) 0.018(4) -0.016(4)
C15 0.030(5) 0.041(5) 0.036(5) -0.003(4) 0.011(4) 0.002(4)
C16 0.033(5) 0.035(5) 0.054(6) -0.005(4) 0.019(4) 0.001(4)
C17 0.054(6) 0.044(6) 0.067(7) -0.007(5) 0.029(6) 0.000(5)
C18 0.041(6) 0.044(6) 0.089(9) -0.009(6) 0.036(6) 0.012(5)
C19 0.034(5) 0.052(7) 0.077(8) 0.000(6) 0.007(5) 0.019(5)
C20 0.038(5) 0.047(6) 0.042(6) -0.001(5) 0.009(4) 0.014(4)
C21 0.029(4) 0.038(5) 0.040(5) 0.011(4) 0.015(4) -0.001(4)
C22 0.043(5) 0.031(5) 0.051(6) 0.003(4) 0.009(5) -0.006(4)
C23 0.045(6) 0.039(6) 0.080(8) 0.022(6) 0.020(6) 0.001(5)
C24 0.051(7) 0.067(9) 0.089(9) 0.050(7) 0.024(7) -0.008(6)
C25 0.055(7) 0.067(8) 0.083(9) 0.035(7) 0.037(6) -0.001(6)
C26 0.042(6) 0.056(7) 0.053(6) 0.009(5) 0.025(5) -0.004(5)
C27 0.030(4) 0.040(5) 0.028(5) 0.001(4) 0.010(4) 0.003(4)
C28 0.038(5) 0.026(4) 0.022(4) 0.001(3) 0.014(4) 0.002(3)
C29 0.034(5) 0.032(5) 0.030(5) -0.011(4) 0.011(4) -0.001(4)
C30 0.056(6) 0.036(5) 0.051(6) -0.004(4) 0.033(5) -0.007(4)
C31 0.081(8) 0.047(7) 0.062(7) -0.006(5) 0.052(6) -0.008(6)
C32 0.056(6) 0.056(7) 0.069(7) -0.016(6) 0.046(6) 0.004(5)
C33 0.056(6) 0.047(6) 0.059(7) -0.005(5) 0.029(6) 0.011(5)
C34 0.050(6) 0.037(5) 0.037(5) 0.005(4) 0.022(4) 0.008(4)
C35 0.034(4) 0.028(5) 0.030(4) -0.002(4) 0.013(4) -0.002(3)
C36 0.039(5) 0.040(5) 0.028(5) 0.001(4) 0.010(4) -0.007(4)
C37 0.042(5) 0.041(6) 0.043(6) -0.001(4) 0.005(5) -0.009(4)
C38 0.033(5) 0.027(5) 0.067(7) 0.001(5) 0.019(5) -0.007(4)
C39 0.045(5) 0.037(5) 0.053(6) -0.005(4) 0.036(5) -0.003(4)
C40 0.038(5) 0.026(5) 0.038(5) -0.008(4) 0.021(4) -0.004(3)
C41 0.029(4) 0.026(4) 0.037(5) 0.006(4) 0.020(4) 0.003(3)
C42 0.077(7) 0.037(6) 0.052(6) -0.004(5) 0.039(6) -0.010(5)
C43 0.074(7) 0.046(6) 0.060(7) 0.006(5) 0.047(6) -0.003(5)
C44 0.061(7) 0.040(6) 0.063(7) 0.007(5) 0.029(6) -0.017(5)
C45 0.086(8) 0.042(6) 0.044(6) 0.005(5) 0.015(6) -0.031(6)
C46 0.052(6) 0.038(5) 0.031(5) 0.004(4) 0.008(4) -0.019(4)
C47 0.028(4) 0.036(5) 0.034(5) 0.001(4) 0.018(4) 0.000(3)
C48 0.037(5) 0.032(5) 0.059(6) -0.004(4) 0.019(5) 0.001(4)
C49 0.043(6) 0.040(6) 0.072(7) -0.004(5) 0.020(5) 0.009(4)
C50 0.032(5) 0.069(7) 0.052(6) -0.004(5) 0.021(5) 0.013(5)
C51 0.027(5) 0.077(8) 0.044(6) -0.001(5) 0.014(4) -0.009(5)
C52 0.035(5) 0.047(6) 0.037(5) 0.009(4) 0.015(4) 0.003(4)
C53 0.027(4) 0.026(4) 0.025(4) -0.003(3) 0.014(3) -0.001(3)
C54 0.032(4) 0.023(4) 0.023(4) 0.001(3) 0.013(3) -0.001(3)
C55 0.044(5) 0.020(4) 0.036(5) -0.005(3) 0.023(4) -0.008(3)
C56 0.029(4) 0.045(5) 0.032(5) -0.006(4) 0.017(4) -0.002(4)
C57 0.041(5) 0.051(6) 0.054(7) -0.013(5) 0.028(5) -0.007(4)
C58 0.047(6) 0.043(6) 0.046(6) 0.000(5) 0.028(5) -0.009(5)
C59 0.049(6) 0.060(7) 0.048(6) -0.008(5) 0.032(5) 0.004(5)
C60 0.048(6) 0.067(7) 0.049(6) -0.013(5) 0.028(5) -0.010(5)
C61 0.053(6) 0.040(6) 0.051(6) -0.009(5) 0.018(5) 0.001(5)
C62 0.036(5) 0.060(7) 0.073(7) 0.012(6) 0.028(5) 0.000(5)
C63 0.064(8) 0.042(7) 0.148(13) -0.006(8) 0.050(8) -0.018(6)
C64 0.098(10) 0.050(8) 0.097(10) 0.010(7) 0.051(9) 0.006(7)
C65 0.113(13) 0.079(11) 0.124(13) 0.000(9) 0.072(11) 0.031(9)
C66 0.079(8) 0.061(8) 0.089(9) -0.003(7) 0.055(7) 0.014(6)
C67 0.045(6) 0.044(6) 0.067(7) 0.001(5) 0.039(5) -0.002(4)
C68 0.036(6) 0.088(9) 0.053(7) 0.016(6) 0.022(5) 0.018(5)
C69 0.038(6) 0.098(10) 0.072(8) 0.026(7) 0.020(6) 0.005(6)
C70 0.042(7) 0.074(9) 0.106(11) 0.030(8) 0.024(7) 0.010(6)
C71 0.043(7) 0.092(10) 0.108(11) -0.001(8) 0.049(7) 0.002(6)
C72 0.057(7) 0.066(8) 0.069(7) 0.002(6) 0.045(6) 0.002(5)
C73 0.046(5) 0.051(6) 0.039(5) -0.013(4) 0.030(5) -0.006(4)
C74 0.049(6) 0.057(7) 0.045(6) -0.014(5) 0.032(5) -0.017(5)
C75 0.056(7) 0.060(7) 0.068(8) -0.009(6) 0.040(6) -0.012(5)
C76 0.037(6) 0.084(9) 0.070(8) -0.013(7) 0.026(6) -0.004(6)
C77 0.038(6) 0.095(10) 0.053(7) 0.005(7) 0.015(5) 0.016(6)
C78 0.046(6) 0.063(7) 0.046(6) -0.002(5) 0.023(5) 0.007(5)
C79 0.049(6) 0.052(6) 0.039(5) -0.007(5) 0.020(5) -0.010(5)
C80 0.092(10) 0.067(9) 0.066(8) 0.009(7) 0.038(7) -0.003(7)
C81 0.119(12) 0.077(10) 0.069(9) 0.008(8) 0.031(9) -0.036(9)
C82 0.115(12) 0.085(11) 0.072(9) 0.014(8) 0.045(9) -0.042(9)
C83 0.110(12) 0.119(14) 0.051(8) 0.008(8) 0.043(8) -0.036(10)
C84 0.065(7) 0.096(10) 0.047(7) -0.004(6) 0.032(6) -0.015(7)
O1 0.069(5) 0.091(6) 0.045(5) -0.019(4) 0.017(4) 0.001(5)
O2 0.066(5) 0.052(5) 0.081(5) -0.001(4) 0.048(4) 0.007(4)
P1 0.0243(10) 0.0243(11) 0.0290(11) 0.0008(8) 0.0126(9) -0.0006(8)
P2 0.0260(11) 0.0263(11) 0.0298(11) 0.0010(9) 0.0110(9) 0.0010(8)
P3 0.0235(10) 0.0271(11) 0.0241(11) -0.0022(8) 0.0102(9) -0.0023(8)
P4 0.0221(10) 0.0277(11) 0.0255(11) 0.0007(8) 0.0115(9) -0.0016(8)
P5 0.0393(13) 0.0486(15) 0.0503(15) -0.0054(12) 0.0278(12) -0.0017(11)
P6 0.0415(13) 0.0494(15) 0.0416(14) -0.0052(11) 0.0289(12) -0.0045(11)
I1 0.0294(3) 0.0420(3) 0.0384(3) 0.0005(2) 0.0214(2) -0.0013(2)
I2 0.0651(5) 0.0549(4) 0.0869(6) -0.0100(4) 0.0555(4) -0.0232(3)
W1 0.01999(15) 0.02617(17) 0.02357(16) -0.00003(13) 0.01135(12) -0.00087(12)
W2 0.03407(19) 0.0376(2) 0.0415(2) -0.00554(16) 0.02620(16) -0.00700(15)
Cl1 0.223(12) 0.137(9) 0.183(10) 0.060(8) 0.163(10) 0.078(8)
Cl2 0.179(12) 0.228(15) 0.107(8) -0.023(9) 0.000(8) 0.049(11)
C85A 0.33(8) 0.35(8) 0.12(4) -0.03(4) 0.15(5) 0.12(6)

loop_
_atom_type_symbol
_atom_type_description
_atom_type_scat_dispersion_real
_atom_type_scat_dispersion_imag
_atom_type_scat_source
C C 0.0033 0.0016 'International Tables Vol C Tables 4.2.6.8 and 6.1.1.4'
H H 0.0000 0.0000 'International Tables Vol C Tables 4.2.6.8 and 6.1.1.4'
O O 0.0106 0.0060 'International Tables Vol C Tables 4.2.6.8 and 6.1.1.4'
P P 0.1023 0.0942 'International Tables Vol C Tables 4.2.6.8 and 6.1.1.4'
I I -0.4742 1.8119 'International Tables Vol C Tables 4.2.6.8 and 6.1.1.4'
W W -0.8490 6.8722 'International Tables Vol C Tables 4.2.6.8 and 6.1.1.4'
Cl Cl 0.1484 0.1585 'International Tables Vol C Tables 4.2.6.8 and 6.1.1.4'

loop_
_geom_angle_atom_site_label_1
_geom_angle_atom_site_label_2
_geom_angle_atom_site_label_3
_geom_angle
_geom_angle_site_symmetry_1
_geom_angle_site_symmetry_3
_geom_angle_publ_flag
C2 C1 P1 112.8(6) . . ?
C2 C1 H1A 109.0 . . ?
P1 C1 H1A 109.0 . . ?
C2 C1 H1B 109.0 . . ?
P1 C1 H1B 109.0 . . ?
H1A C1 H1B 107.8 . . ?
C1 C2 P2 112.4(5) . . ?
C1 C2 H2A 109.1 . . ?
P2 C2 H2A 109.1 . . ?
C1 C2 H2B 109.1 . . ?
P2 C2 H2B 109.1 . . ?
H2A C2 H2B 107.9 . . ?
C4 C3 C8 118.4(8) . . ?
C4 C3 P1 120.8(7) . . ?
C8 C3 P1 120.9(6) . . ?
C3 C4 C5 121.4(9) . . ?
C3 C4 H4 119.3 . . ?
C5 C4 H4 119.3 . . ?
C4 C5 C6 119.2(9) . . ?
C4 C5 H5 120.4 . . ?
C6 C5 H5 120.4 . . ?
C7 C6 C5 119.8(9) . . ?
C7 C6 H6 120.1 . . ?
C5 C6 H6 120.1 . . ?
C6 C7 C8 120.2(9) . . ?
C6 C7 H7 119.9 . . ?
C8 C7 H7 119.9 . . ?
C7 C8 C3 121.1(9) . . ?
C7 C8 H8 119.4 . . ?
C3 C8 H8 119.4 . . ?
C14 C9 C10 117.7(8) . . ?
C14 C9 P1 124.0(7) . . ?
C10 C9 P1 118.3(7) . . ?
C11 C10 C9 121.9(9) . . ?
C11 C10 H10 119.1 . . ?
C9 C10 H10 119.1 . . ?
C10 C11 C12 119.9(10) . . ?
C10 C11 H11 120.1 . . ?
C12 C11 H11 120.1 . . ?
C13 C12 C11 118.8(9) . . ?
C13 C12 H12 120.6 . . ?
C11 C12 H12 120.6 . . ?
C12 C13 C14 121.4(10) . . ?
C12 C13 H13 119.3 . . ?
C14 C13 H13 119.3 . . ?
C9 C14 C13 120.3(9) . . ?
C9 C14 H14 119.9 . . ?
C13 C14 H14 119.9 . . ?
C16 C15 C20 118.1(8) . . ?
C16 C15 P2 122.3(7) . . ?
C20 C15 P2 119.5(7) . . ?
C17 C16 C15 120.4(9) . . ?
C17 C16 H16 119.8 . . ?
C15 C16 H16 119.8 . . ?
C18 C17 C16 120.9(10) . . ?
C18 C17 H17 119.5 . . ?
C16 C17 H17 119.5 . . ?
C19 C18 C17 119.1(9) . . ?
C19 C18 H18 120.4 . . ?
C17 C18 H18 120.4 . . ?
C18 C19 C20 121.4(10) . . ?
C18 C19 H19 119.3 . . ?
C20 C19 H19 119.3 . . ?
C19 C20 C15 120.1(10) . . ?
C19 C20 H20 120.0 . . ?
C15 C20 H20 120.0 . . ?
C22 C21 C26 117.6(9) . . ?
C22 C21 P2 120.7(7) . . ?
C26 C21 P2 121.8(7) . . ?
C23 C22 C21 120.3(11) . . ?
C23 C22 H22 119.8 . . ?
C21 C22 H22 119.8 . . ?
C24 C23 C22 121.1(11) . . ?
C24 C23 H23 119.5 . . ?
C22 C23 H23 119.5 . . ?
C25 C24 C23 119.2(10) . . ?
C25 C24 H24 120.4 . . ?
C23 C24 H24 120.4 . . ?
C24 C25 C26 120.2(12) . . ?
C24 C25 H25 119.9 . . ?
C26 C25 H25 119.9 . . ?
C25 C26 C21 121.6(11) . . ?
C25 C26 H26 119.2 . . ?
C21 C26 H26 119.2 . . ?
C28 C27 P3 113.5(5) . . ?
C28 C27 H27A 108.9 . . ?
P3 C27 H27A 108.9 . . ?
C28 C27 H27B 108.9 . . ?
P3 C27 H27B 108.9 . . ?
H27A C27 H27B 107.7 . . ?
C27 C28 P4 110.1(5) . . ?
C27 C28 H28A 109.6 . . ?
P4 C28 H28A 109.6 . . ?
C27 C28 H28B 109.6 . . ?
P4 C28 H28B 109.6 . . ?
H28A C28 H28B 108.2 . . ?
C30 C29 C34 119.2(8) . . ?
C30 C29 P3 122.2(7) . . ?
C34 C29 P3 118.5(7) . . ?
C29 C30 C31 118.7(9) . . ?
C29 C30 H30 120.6 . . ?
C31 C30 H30 120.6 . . ?
C32 C31 C30 121.8(10) . . ?
C32 C31 H31 119.1 . . ?
C30 C31 H31 119.1 . . ?
C33 C32 C31 119.0(9) . . ?
C33 C32 H32 120.5 . . ?
C31 C32 H32 120.5 . . ?
C32 C33 C34 120.8(10) . . ?
C32 C33 H33 119.6 . . ?
C34 C33 H33 119.6 . . ?
C33 C34 C29 120.4(9) . . ?
C33 C34 H34 119.8 . . ?
C29 C34 H34 119.8 . . ?
C40 C35 C36 117.2(8) . . ?
C40 C35 P3 122.4(6) . . ?
C36 C35 P3 120.4(7) . . ?
C37 C36 C35 122.2(9) . . ?
C37 C36 H36 118.9 . . ?
C35 C36 H36 118.9 . . ?
C38 C37 C36 119.4(9) . . ?
C38 C37 H37 120.3 . . ?
C36 C37 H37 120.3 . . ?
C37 C38 C39 120.2(9) . . ?
C37 C38 H38 119.9 . . ?
C39 C38 H38 119.9 . . ?
C40 C39 C38 119.8(9) . . ?
C40 C39 H39 120.1 . . ?
C38 C39 H39 120.1 . . ?
C35 C40 C39 121.2(8) . . ?
C35 C40 H40 119.4 . . ?
C39 C40 H40 119.4 . . ?
C42 C41 C46 117.1(8) . . ?
C42 C41 P4 123.8(7) . . ?
C46 C41 P4 119.0(6) . . ?
C41 C42 C43 122.0(10) . . ?
C41 C42 H42 119.0 . . ?
C43 C42 H42 119.0 . . ?
C44 C43 C42 119.7(10) . . ?
C44 C43 H43 120.1 . . ?
C42 C43 H43 120.1 . . ?
C45 C44 C43 119.3(9) . . ?
C45 C44 H44 120.3 . . ?
C43 C44 H44 120.3 . . ?
C44 C45 C46 121.6(10) . . ?
C44 C45 H45 119.2 . . ?
C46 C45 H45 119.2 . . ?
C45 C46 C41 120.2(9) . . ?
C45 C46 H46 119.9 . . ?
C41 C46 H46 119.9 . . ?
C48 C47 C52 118.8(8) . . ?
C48 C47 P4 121.7(7) . . ?
C52 C47 P4 119.5(7) . . ?
C47 C48 C49 120.4(9) . . ?
C47 C48 H48 119.8 . . ?
C49 C48 H48 119.8 . . ?
C50 C49 C48 119.9(9) . . ?
C50 C49 H49 120.0 . . ?
C48 C49 H49 120.0 . . ?
C51 C50 C49 119.8(9) . . ?
C51 C50 H50 120.1 . . ?
C49 C50 H50 120.1 . . ?
C50 C51 C52 121.3(9) . . ?
C50 C51 H51 119.3 . . ?
C52 C51 H51 119.3 . . ?
C51 C52 C47 119.8(9) . . ?
C51 C52 H52 120.1 . . ?
C47 C52 H52 120.1 . . ?
C54 C53 W1 173.9(7) . . ?
C55 C54 C53 171.3(8) . . ?
C54 C55 C56 174.4(9) . . ?
C55 C56 W2 173.7(7) . . ?
O1 C57 W2 176.5(9) . . ?
O2 C58 W2 178.8(10) . . ?
C60 C59 P5 110.7(7) . . ?
C60 C59 H59A 109.5 . . ?
P5 C59 H59A 109.5 . . ?
C60 C59 H59B 109.5 . . ?
P5 C59 H59B 109.5 . . ?
H59A C59 H59B 108.1 . . ?
C59 C60 P6 113.2(7) . . ?
C59 C60 H60A 108.9 . . ?
P6 C60 H60A 108.9 . . ?
C59 C60 H60B 108.9 . . ?
P6 C60 H60B 108.9 . . ?
H60A C60 H60B 107.7 . . ?
C66 C61 C62 119.3(10) . . ?
C66 C61 P5 120.5(9) . . ?
C62 C61 P5 120.2(8) . . ?
C63 C62 C61 119.4(11) . . ?
C63 C62 H62 120.3 . . ?
C61 C62 H62 120.3 . . ?
C64 C63 C62 121.0(12) . . ?
C64 C63 H63 119.5 . . ?
C62 C63 H63 119.5 . . ?
C63 C64 C65 120.7(13) . . ?
C63 C64 H64 119.6 . . ?
C65 C64 H64 119.6 . . ?
C64 C65 C66 119.7(13) . . ?
C64 C65 H65 120.1 . . ?
C66 C65 H65 120.1 . . ?
C61 C66 C65 119.7(12) . . ?
C61 C66 H66 120.1 . . ?
C65 C66 H66 120.1 . . ?
C68 C67 C72 118.0(10) . . ?
C68 C67 P5 117.6(7) . . ?
C72 C67 P5 124.4(9) . . ?
C67 C68 C69 121.9(10) . . ?
C67 C68 H68 119.1 . . ?
C69 C68 H68 119.1 . . ?
C70 C69 C68 119.2(12) . . ?
C70 C69 H69 120.4 . . ?
C68 C69 H69 120.4 . . ?
C71 C70 C69 119.7(11) . . ?
C71 C70 H70 120.1 . . ?
C69 C70 H70 120.1 . . ?
C70 C71 C72 122.4(11) . . ?
C70 C71 H71 118.8 . . ?
C72 C71 H71 118.8 . . ?
C71 C72 C67 118.7(11) . . ?
C71 C72 H72 120.7 . . ?
C67 C72 H72 120.7 . . ?
C78 C73 C74 117.6(9) . . ?
C78 C73 P6 124.9(8) . . ?
C74 C73 P6 117.5(8) . . ?
C73 C74 C75 120.7(10) . . ?
C73 C74 H74 119.6 . . ?
C75 C74 H74 119.6 . . ?
C76 C75 C74 119.4(11) . . ?
C76 C75 H75 120.3 . . ?
C74 C75 H75 120.3 . . ?
C75 C76 C77 121.7(11) . . ?
C75 C76 H76 119.2 . . ?
C77 C76 H76 119.2 . . ?
C76 C77 C78 119.1(10) . . ?
C76 C77 H77 120.4 . . ?
C78 C77 H77 120.4 . . ?
C73 C78 C77 121.5(10) . . ?
C73 C78 H78 119.3 . . ?
C77 C78 H78 119.3 . . ?
C80 C79 C84 119.9(11) . . ?
C80 C79 P6 118.2(8) . . ?
C84 C79 P6 121.8(9) . . ?
C79 C80 C81 120.4(13) . . ?
C79 C80 H80 119.8 . . ?
C81 C80 H80 119.8 . . ?
C82 C81 C80 119.3(16) . . ?
C82 C81 H81 120.4 . . ?
C80 C81 H81 120.4 . . ?
C81 C82 C83 120.4(14) . . ?
C81 C82 H82 119.8 . . ?
C83 C82 H82 119.8 . . ?
C82 C83 C84 121.7(14) . . ?
C82 C83 H83 119.2 . . ?
C84 C83 H83 119.2 . . ?
C83 C84 C79 118.2(13) . . ?
C83 C84 H84 120.9 . . ?
C79 C84 H84 120.9 . . ?
C3 P1 C9 103.1(4) . . ?
C3 P1 C1 98.8(4) . . ?
C9 P1 C1 101.7(4) . . ?
C3 P1 W1 119.9(3) . . ?
C9 P1 W1 122.1(3) . . ?
C1 P1 W1 107.4(3) . . ?
C21 P2 C15 99.8(4) . . ?
C21 P2 C2 101.8(4) . . ?
C15 P2 C2 99.7(4) . . ?
C21 P2 W1 115.1(3) . . ?
C15 P2 W1 126.8(3) . . ?
C2 P2 W1 110.1(3) . . ?
C35 P3 C29 100.0(4) . . ?
C35 P3 C27 98.8(4) . . ?
C29 P3 C27 102.6(4) . . ?
C35 P3 W1 121.1(3) . . ?
C29 P3 W1 121.3(3) . . ?
C27 P3 W1 109.3(3) . . ?
C41 P4 C47 102.2(4) . . ?
C41 P4 C28 102.0(4) . . ?
C47 P4 C28 99.5(4) . . ?
C41 P4 W1 122.5(3) . . ?
C47 P4 W1 118.6(3) . . ?
C28 P4 W1 108.6(3) . . ?
C67 P5 C59 104.2(5) . . ?
C67 P5 C61 101.1(5) . . ?
C59 P5 C61 103.3(5) . . ?
C67 P5 W2 119.5(3) . . ?
C59 P5 W2 106.8(3) . . ?
C61 P5 W2 119.9(3) . . ?
C79 P6 C73 104.0(5) . . ?
C79 P6 C60 106.9(5) . . ?
C73 P6 C60 101.2(4) . . ?
C79 P6 W2 117.3(3) . . ?
C73 P6 W2 117.6(3) . . ?
C60 P6 W2 108.2(3) . . ?
C53 W1 P1 85.3(2) . . ?
C53 W1 P2 90.4(2) . . ?
P1 W1 P2 80.86(7) . . ?
C53 W1 P4 98.7(2) . . ?
P1 W1 P4 100.57(7) . . ?
P2 W1 P4 170.92(7) . . ?
C53 W1 P3 92.7(2) . . ?
P1 W1 P3 177.95(7) . . ?
P2 W1 P3 99.48(7) . . ?
P4 W1 P3 79.41(7) . . ?
C53 W1 I1 177.2(2) . . ?
P1 W1 I1 94.33(5) . . ?
P2 W1 I1 92.32(5) . . ?
P4 W1 I1 78.65(5) . . ?
P3 W1 I1 87.67(5) . . ?
C56 W2 C58 91.4(4) . . ?
C56 W2 C57 90.3(4) . . ?
C58 W2 C57 91.4(4) . . ?
C56 W2 P6 93.0(3) . . ?
C58 W2 P6 94.2(3) . . ?
C57 W2 P6 173.4(3) . . ?
C56 W2 P5 104.7(3) . . ?
C58 W2 P5 162.9(3) . . ?
C57 W2 P5 93.9(3) . . ?
P6 W2 P5 79.76(8) . . ?
C56 W2 I2 172.1(3) . . ?
C58 W2 I2 80.9(3) . . ?
C57 W2 I2 87.8(3) . . ?
P6 W2 I2 89.62(6) . . ?
P5 W2 I2 83.10(6) . . ?
Cl1 C85A Cl2 104.3(10) . . ?
Cl1 C85A H85A 110.9 . . ?
Cl2 C85A H85A 110.9 . . ?
Cl1 C85A H85B 110.9 . . ?
Cl2 C85A H85B 110.9 . . ?
H85A C85A H85B 108.9 . . ?

loop_
_geom_bond_atom_site_label_1
_geom_bond_atom_site_label_2
_geom_bond_distance
_geom_bond_site_symmetry_2
_geom_bond_publ_flag
C1 C2 1.520(12) . ?
C1 P1 1.864(8) . ?
C1 H1A 0.9700 . ?
C1 H1B 0.9700 . ?
C2 P2 1.863(8) . ?
C2 H2A 0.9700 . ?
C2 H2B 0.9700 . ?
C3 C4 1.380(12) . ?
C3 C8 1.389(12) . ?
C3 P1 1.836(8) . ?
C4 C5 1.381(13) . ?
C4 H4 0.9300 . ?
C5 C6 1.402(14) . ?
C5 H5 0.9300 . ?
C6 C7 1.370(14) . ?
C6 H6 0.9300 . ?
C7 C8 1.377(12) . ?
C7 H7 0.9300 . ?
C8 H8 0.9300 . ?
C9 C14 1.379(12) . ?
C9 C10 1.395(12) . ?
C9 P1 1.841(8) . ?
C10 C11 1.383(12) . ?
C10 H10 0.9300 . ?
C11 C12 1.384(15) . ?
C11 H11 0.9300 . ?
C12 C13 1.368(15) . ?
C12 H12 0.9300 . ?
C13 C14 1.400(12) . ?
C13 H13 0.9300 . ?
C14 H14 0.9300 . ?
C15 C16 1.394(13) . ?
C15 C20 1.410(12) . ?
C15 P2 1.839(9) . ?
C16 C17 1.385(13) . ?
C16 H16 0.9300 . ?
C17 C18 1.376(14) . ?
C17 H17 0.9300 . ?
C18 C19 1.374(15) . ?
C18 H18 0.9300 . ?
C19 C20 1.376(13) . ?
C19 H19 0.9300 . ?
C20 H20 0.9300 . ?
C21 C22 1.388(13) . ?
C21 C26 1.391(13) . ?
C21 P2 1.826(9) . ?
C22 C23 1.384(13) . ?
C22 H22 0.9300 . ?
C23 C24 1.375(17) . ?
C23 H23 0.9300 . ?
C24 C25 1.365(17) . ?
C24 H24 0.9300 . ?
C25 C26 1.380(13) . ?
C25 H25 0.9300 . ?
C26 H26 0.9300 . ?
C27 C28 1.515(11) . ?
C27 P3 1.849(8) . ?
C27 H27A 0.9700 . ?
C27 H27B 0.9700 . ?
C28 P4 1.840(8) . ?
C28 H28A 0.9700 . ?
C28 H28B 0.9700 . ?
C29 C30 1.372(12) . ?
C29 C34 1.398(12) . ?
C29 P3 1.845(9) . ?
C30 C31 1.397(14) . ?
C30 H30 0.9300 . ?
C31 C32 1.370(15) . ?
C31 H31 0.9300 . ?
C32 C33 1.357(14) . ?
C32 H32 0.9300 . ?
C33 C34 1.377(13) . ?
C33 H33 0.9300 . ?
C34 H34 0.9300 . ?
C35 C40 1.376(11) . ?
C35 C36 1.393(11) . ?
C35 P3 1.832(8) . ?
C36 C37 1.382(12) . ?
C36 H36 0.9300 . ?
C37 C38 1.353(14) . ?
C37 H37 0.9300 . ?
C38 C39 1.391(13) . ?
C38 H38 0.9300 . ?
C39 C40 1.383(12) . ?
C39 H39 0.9300 . ?
C40 H40 0.9300 . ?
C41 C42 1.381(12) . ?
C41 C46 1.393(12) . ?
C41 P4 1.827(8) . ?
C42 C43 1.386(13) . ?
C42 H42 0.9300 . ?
C43 C44 1.366(14) . ?
C43 H43 0.9300 . ?
C44 C45 1.359(14) . ?
C44 H44 0.9300 . ?
C45 C46 1.384(13) . ?
C45 H45 0.9300 . ?
C46 H46 0.9300 . ?
C47 C48 1.382(12) . ?
C47 C52 1.399(12) . ?
C47 P4 1.838(8) . ?
C48 C49 1.411(13) . ?
C48 H48 0.9300 . ?
C49 C50 1.370(14) . ?
C49 H49 0.9300 . ?
C50 C51 1.365(14) . ?
C50 H50 0.9300 . ?
C51 C52 1.390(12) . ?
C51 H51 0.9300 . ?
C52 H52 0.9300 . ?
C53 C54 1.336(11) . ?
C53 W1 1.849(8) . ?
C54 C55 1.263(11) . ?
C55 C56 1.359(11) . ?
C56 W2 1.840(8) . ?
C57 O1 1.136(11) . ?
C57 W2 2.043(11) . ?
C58 O2 1.145(11) . ?
C58 W2 2.011(11) . ?
C59 C60 1.517(13) . ?
C59 P5 1.824(10) . ?
C59 H59A 0.9700 . ?
C59 H59B 0.9700 . ?
C60 P6 1.843(11) . ?
C60 H60A 0.9700 . ?
C60 H60B 0.9700 . ?
C61 C66 1.396(14) . ?
C61 C62 1.407(14) . ?
C61 P5 1.839(11) . ?
C62 C63 1.373(15) . ?
C62 H62 0.9300 . ?
C63 C64 1.369(17) . ?
C63 H63 0.9300 . ?
C64 C65 1.374(19) . ?
C64 H64 0.9300 . ?
C65 C66 1.397(19) . ?
C65 H65 0.9300 . ?
C66 H66 0.9300 . ?
C67 C68 1.379(14) . ?
C67 C72 1.402(13) . ?
C67 P5 1.810(10) . ?
C68 C69 1.381(14) . ?
C68 H68 0.9300 . ?
C69 C70 1.374(17) . ?
C69 H69 0.9300 . ?
C70 C71 1.342(17) . ?
C70 H70 0.9300 . ?
C71 C72 1.387(15) . ?
C71 H71 0.9300 . ?
C72 H72 0.9300 . ?
C73 C78 1.389(13) . ?
C73 C74 1.389(13) . ?
C73 P6 1.821(9) . ?
C74 C75 1.417(13) . ?
C74 H74 0.9300 . ?
C75 C76 1.348(16) . ?
C75 H75 0.9300 . ?
C76 C77 1.367(16) . ?
C76 H76 0.9300 . ?
C77 C78 1.399(15) . ?
C77 H77 0.9300 . ?
C78 H78 0.9300 . ?
C79 C80 1.390(16) . ?
C79 C84 1.398(14) . ?
C79 P6 1.811(11) . ?
C80 C81 1.409(17) . ?
C80 H80 0.9300 . ?
C81 C82 1.36(2) . ?
C81 H81 0.9300 . ?
C82 C83 1.38(2) . ?
C82 H82 0.9300 . ?
C83 C84 1.392(18) . ?
C83 H83 0.9300 . ?
C84 H84 0.9300 . ?
P1 W1 2.473(2) . ?
P2 W1 2.492(2) . ?
P3 W1 2.509(2) . ?
P4 W1 2.495(2) . ?
P5 W2 2.542(3) . ?
P6 W2 2.524(2) . ?
I1 W1 2.8776(6) . ?
I2 W2 2.8573(7) . ?
Cl1 C85A 1.773(10) . ?
Cl2 C85A 1.787(10) . ?
C85A H85A 0.9700 . ?
C85A H85B 0.9700 . ?
